data_2210638
loop_
_publ_author_name
'Ze-Bao Zheng'
'Ji-Kun Li'
'Ren-Tao Wu'
'Yi-Feng Sun'

_publ_section_title
;
 4-(Quinolin-8-yloxy)butanoic acid
;
_journal_coeditor_code HB2150
_journal_issue 10
_journal_name_full 'Acta Crystallographica Section E'
_journal_page_first o4611
_journal_page_last o4612
_journal_paper_doi 10.1107/S1600536806037895
_journal_volume 62
_journal_year 2006
_chemical_formula_iupac 'C13 H13 N O3'
_chemical_formula_moiety 'C13 H13 N O3'
_chemical_formula_sum 'C13 H13 N O3'
_chemical_formula_weight 231.24
_chemical_melting_point 481
_chemical_name_systematic
;
4-(quinolin-8-yloxy)butanoic acid
;
_space_group_IT_number 14
_symmetry_cell_setting monoclinic
_symmetry_space_group_name_Hall '-P 2yn'
_symmetry_space_group_name_H-M 'P 1 21/n 1'
_atom_sites_solution_hydrogens geom
_atom_sites_solution_primary direct
_atom_sites_solution_secondary difmap
_cell_angle_alpha 90.00
_cell_angle_beta 107.336(2)
_cell_angle_gamma 90.00
_cell_formula_units_Z 4
_cell_length_a 10.1256(5)
_cell_length_b 8.0371(4)
_cell_length_c 14.9993(7)
_cell_measurement_reflns_used 3472
_cell_measurement_temperature 293(2)
_cell_measurement_theta_max 30.49
_cell_measurement_theta_min 2.85
_cell_volume 1165.20(10)
_computing_cell_refinement 'SAINT (Siemens, 1996)'
_computing_data_collection 'SMART (Siemens, 1996)'
_computing_data_reduction SAINT
_computing_molecular_graphics 'SHELXTL (Sheldrick, 1997b)'
_computing_publication_material SHELXTL
_computing_structure_refinement 'SHELXL97 (Sheldrick, 1997a)'
_computing_structure_solution 'SHELXS97 (Sheldrick, 1997a)'
_diffrn_ambient_temperature 293(2)
_diffrn_measured_fraction_theta_full 1.000
_diffrn_measured_fraction_theta_max 1.000
_diffrn_measurement_device_type 'Bruker SMART CCD'
_diffrn_measurement_method \w
_diffrn_radiation_monochromator graphite
_diffrn_radiation_source 'fine-focus sealed tube'
_diffrn_radiation_type MoK\a
_diffrn_radiation_wavelength 0.71073
_diffrn_reflns_av_R_equivalents 0.0113
_diffrn_reflns_av_sigmaI/netI 0.0115
_diffrn_reflns_limit_h_max 10
_diffrn_reflns_limit_h_min -12
_diffrn_reflns_limit_k_max 7
_diffrn_reflns_limit_k_min -9
_diffrn_reflns_limit_l_max 17
_diffrn_reflns_limit_l_min -15
_diffrn_reflns_number 5775
_diffrn_reflns_theta_full 25.00
_diffrn_reflns_theta_max 25.00
_diffrn_reflns_theta_min 2.16
_diffrn_standards_decay_% 0
_exptl_absorpt_coefficient_mu 0.094
_exptl_absorpt_correction_T_max 0.982
_exptl_absorpt_correction_T_min 0.958
_exptl_absorpt_correction_type multi-scan
_exptl_absorpt_process_details '(SADABS; Sheldrick, 1996)'
_exptl_crystal_colour colourless
_exptl_crystal_density_diffrn 1.318
_exptl_crystal_density_method 'not measured'
_exptl_crystal_description block
_exptl_crystal_F_000 488
_exptl_crystal_size_max 0.46
_exptl_crystal_size_mid 0.32
_exptl_crystal_size_min 0.20
_refine_diff_density_max 0.478
_refine_diff_density_min -0.346
_refine_ls_extinction_method none
_refine_ls_goodness_of_fit_ref 1.000
_refine_ls_hydrogen_treatment constr
_refine_ls_matrix_type full
_refine_ls_number_parameters 149
_refine_ls_number_reflns 2051
_refine_ls_number_restraints 0
_refine_ls_restrained_S_all 1.000
_refine_ls_R_factor_all 0.0789
_refine_ls_R_factor_gt 0.0733
_refine_ls_shift/su_max 0.002
_refine_ls_shift/su_mean 0.000
_refine_ls_structure_factor_coef Fsqd
_refine_ls_weighting_details 'calc w=1/[\s^2^(Fo^2^)+(0.098P)^2^+1.2882P] where P=(Fo^2^+2Fc^2^)/3'
_refine_ls_weighting_scheme calc
_refine_ls_wR_factor_gt 0.1947
_refine_ls_wR_factor_ref 0.2009
_reflns_number_gt 1815
_reflns_number_total 2051
_reflns_threshold_expression I>2\s(I)
_cod_data_source_file hb2150.cif
_cod_data_source_block I
_cod_original_sg_symbol_H-M 'P 21/n'
_cod_database_code 2210638
_cod_database_fobs_code 2210638

loop_
_symmetry_equiv_pos_as_xyz
'x, y, z'
'-x+1/2, y+1/2, -z+1/2'
'-x, -y, -z'
'x-1/2, -y-1/2, z-1/2'

loop_
_atom_site_type_symbol
_atom_site_label
_atom_site_fract_x
_atom_site_fract_y
_atom_site_fract_z
_atom_site_U_iso_or_equiv
_atom_site_adp_type
_atom_site_calc_flag
_atom_site_refinement_flags
_atom_site_occupancy
N N1 0.5053(2) -0.2014(3) 0.07642(15) 0.0463(6) Uani d . 1
O O1 0.1772(2) 0.2696(3) 0.32029(16) 0.0740(6) Uani d . 1
H H1 0.1250 0.2797 0.3525 0.111 Uiso calc R 1
O O2 0.2787(3) 0.0940(5) 0.4307(2) 0.1272(15) Uani d . 1
O O3 0.58347(18) -0.0314(2) 0.23509(13) 0.0490(5) Uani d . 1
C C1 0.2740(4) 0.1646(5) 0.3592(2) 0.0740(6) Uani d . 1
C C2 0.3808(3) 0.1455(4) 0.3097(2) 0.0586(8) Uani d . 1
H H2A 0.4105 0.2551 0.2964 0.070 Uiso calc R 1
H H2B 0.3394 0.0902 0.2504 0.070 Uiso calc R 1
C C3 0.5058(3) 0.0479(4) 0.3644(2) 0.0563(7) Uani d . 1
H H3A 0.5371 0.0908 0.4277 0.068 Uiso calc R 1
H H3B 0.4793 -0.0674 0.3677 0.068 Uiso calc R 1
C C4 0.6231(3) 0.0557(4) 0.3226(2) 0.0565(8) Uani d . 1
H H4A 0.6442 0.1708 0.3128 0.068 Uiso calc R 1
H H4B 0.7050 0.0049 0.3646 0.068 Uiso calc R 1
C C5 0.6710(3) -0.0245(3) 0.18235(19) 0.0449(6) Uani d . 1
C C6 0.7943(3) 0.0597(4) 0.2053(2) 0.0565(7) Uani d . 1
H H6 0.8244 0.1164 0.2618 0.068 Uiso calc R 1
C C7 0.8755(3) 0.0605(4) 0.1438(3) 0.0679(9) Uani d . 1
H H7 0.9587 0.1186 0.1601 0.081 Uiso calc R 1
C C8 0.8348(3) -0.0217(4) 0.0612(3) 0.0668(9) Uani d . 1
H H8 0.8894 -0.0182 0.0212 0.080 Uiso calc R 1
C C9 0.7097(3) -0.1128(4) 0.0359(2) 0.0514(7) Uani d . 1
C C10 0.6633(3) -0.2055(4) -0.0471(2) 0.0618(8) Uani d . 1
H H10 0.7158 -0.2090 -0.0885 0.074 Uiso calc R 1
C C11 0.5424(4) -0.2895(4) -0.0668(2) 0.0630(8) Uani d . 1
H H11 0.5104 -0.3499 -0.1219 0.076 Uiso calc R 1
C C12 0.4662(3) -0.2840(4) -0.0029(2) 0.0560(7) Uani d . 1
H H12 0.3830 -0.3420 -0.0173 0.067 Uiso calc R 1
C C13 0.6263(3) -0.1147(3) 0.09690(18) 0.0427(6) Uani d . 1

loop_
_atom_site_aniso_label
_atom_site_aniso_U_11
_atom_site_aniso_U_22
_atom_site_aniso_U_33
_atom_site_aniso_U_12
_atom_site_aniso_U_13
_atom_site_aniso_U_23
N1 0.0465(12) 0.0426(12) 0.0495(12) 0.0015(9) 0.0141(9) 0.0016(10)
O1 0.0668(12) 0.0915(15) 0.0722(13) 0.0292(10) 0.0336(9) 0.0239(11)
O2 0.112(2) 0.160(3) 0.141(3) 0.071(2) 0.086(2) 0.086(3)
O3 0.0440(10) 0.0522(11) 0.0541(11) -0.0035(8) 0.0195(8) -0.0087(8)
C1 0.0668(12) 0.0915(15) 0.0722(13) 0.0292(10) 0.0336(9) 0.0239(11)
C2 0.0574(17) 0.0647(19) 0.0569(17) 0.0085(14) 0.0221(13) 0.0027(14)
C3 0.0562(16) 0.0651(19) 0.0483(15) 0.0086(14) 0.0165(12) -0.0009(13)
C4 0.0473(15) 0.0682(19) 0.0507(16) 0.0037(13) 0.0096(12) -0.0105(14)
C5 0.0416(13) 0.0389(13) 0.0558(15) 0.0050(10) 0.0171(11) 0.0030(11)
C6 0.0463(15) 0.0521(16) 0.0719(19) -0.0040(13) 0.0186(13) -0.0052(14)
C7 0.0498(17) 0.064(2) 0.095(3) -0.0089(15) 0.0301(16) 0.0021(18)
C8 0.0598(18) 0.070(2) 0.084(2) 0.0013(16) 0.0419(17) 0.0132(18)
C9 0.0546(16) 0.0481(15) 0.0570(16) 0.0090(12) 0.0250(13) 0.0107(13)
C10 0.074(2) 0.0642(19) 0.0553(17) 0.0152(16) 0.0322(15) 0.0109(15)
C11 0.079(2) 0.0600(18) 0.0502(16) 0.0089(16) 0.0194(15) -0.0029(14)
C12 0.0588(17) 0.0518(16) 0.0545(16) -0.0004(13) 0.0125(13) -0.0018(13)
C13 0.0428(13) 0.0367(13) 0.0497(14) 0.0052(10) 0.0157(11) 0.0076(11)

loop_
_atom_type_symbol
_atom_type_description
_atom_type_scat_dispersion_real
_atom_type_scat_dispersion_imag
_atom_type_scat_source
C C 0.0033 0.0016 'International Tables Vol C Tables 4.2.6.8 and 6.1.1.4'
H H 0.0000 0.0000 'International Tables Vol C Tables 4.2.6.8 and 6.1.1.4'
N N 0.0061 0.0033 'International Tables Vol C Tables 4.2.6.8 and 6.1.1.4'
O O 0.0106 0.0060 'International Tables Vol C Tables 4.2.6.8 and 6.1.1.4'

loop_
_geom_angle_atom_site_label_1
_geom_angle_atom_site_label_2
_geom_angle_atom_site_label_3
_geom_angle
C12 N1 C13 118.1(2)
C1 O1 H1 109.5
C5 O3 C4 117.5(2)
O2 C1 O1 122.3(3)
O2 C1 C2 123.7(3)
O1 C1 C2 114.0(3)
C1 C2 C3 113.4(3)
C1 C2 H2A 108.9
C3 C2 H2A 108.9
C1 C2 H2B 108.9
C3 C2 H2B 108.9
H2A C2 H2B 107.7
C4 C3 C2 113.0(3)
C4 C3 H3A 109.0
C2 C3 H3A 109.0
C4 C3 H3B 109.0
C2 C3 H3B 109.0
H3A C3 H3B 107.8
O3 C4 C3 108.8(2)
O3 C4 H4A 109.9
C3 C4 H4A 109.9
O3 C4 H4B 109.9
C3 C4 H4B 109.9
H4A C4 H4B 108.3
O3 C5 C6 125.4(3)
O3 C5 C13 114.6(2)
C6 C5 C13 120.0(3)
C5 C6 C7 120.2(3)
C5 C6 H6 119.9
C7 C6 H6 119.9
C8 C7 C6 121.3(3)
C8 C7 H7 119.4
C6 C7 H7 119.4
C7 C8 C9 120.2(3)
C7 C8 H8 119.9
C9 C8 H8 119.9
C10 C9 C8 123.3(3)
C10 C9 C13 117.3(3)
C8 C9 C13 119.4(3)
C11 C10 C9 120.0(3)
C11 C10 H10 120.0
C9 C10 H10 120.0
C10 C11 C12 118.9(3)
C10 C11 H11 120.6
C12 C11 H11 120.6
N1 C12 C11 123.8(3)
N1 C12 H12 118.1
C11 C12 H12 118.1
N1 C13 C9 121.9(2)
N1 C13 C5 119.1(2)
C9 C13 C5 119.0(2)

loop_
_geom_bond_atom_site_label_1
_geom_bond_atom_site_label_2
_geom_bond_distance
_geom_bond_publ_flag
N1 C12 1.316(4) ?
C13 N1 1.362(3) n
C1 O1 1.293(4) n
O1 H1 0.8200 ?
C1 O2 1.201(4) n
C5 O3 1.354(3) n
O3 C4 1.435(3) ?
C1 C2 1.492(4) ?
C2 C3 1.507(4) ?
C2 H2A 0.9700 ?
C2 H2B 0.9700 ?
C3 C4 1.501(4) ?
C3 H3A 0.9700 ?
C3 H3B 0.9700 ?
C4 H4A 0.9700 ?
C4 H4B 0.9700 ?
C5 C6 1.370(4) ?
C5 C13 1.424(4) ?
C6 C7 1.408(4) ?
C6 H6 0.9300 ?
C7 C8 1.354(5) ?
C7 H7 0.9300 ?
C8 C9 1.414(4) ?
C8 H8 0.9300 ?
C9 C10 1.407(4) ?
C9 C13 1.418(4) ?
C10 C11 1.351(5) ?
C10 H10 0.9300 ?
C11 C12 1.399(4) ?
C11 H11 0.9300 ?
C12 H12 0.9300 ?

loop_
_geom_hbond_atom_site_label_D
_geom_hbond_atom_site_label_H
_geom_hbond_atom_site_label_A
_geom_hbond_site_symmetry_A
_geom_hbond_distance_DH
_geom_hbond_distance_HA
_geom_hbond_distance_DA
_geom_hbond_angle_DHA
O1 H1 N1 2 0.82 1.93 2.753(3) 177

loop_
_geom_torsion_atom_site_label_1
_geom_torsion_atom_site_label_2
_geom_torsion_atom_site_label_3
_geom_torsion_atom_site_label_4
_geom_torsion
_geom_torsion_publ_flag
O2 C1 C2 C3 -8.1(6) ?
O1 C1 C2 C3 169.5(3) y
C1 C2 C3 C4 -169.5(3) y
C5 O3 C4 C3 173.8(2) ?
C2 C3 C4 O3 -67.7(3) y
C4 O3 C5 C6 -0.4(4) ?
C4 O3 C5 C13 179.4(2) ?
O3 C5 C6 C7 -178.7(3) ?
C13 C5 C6 C7 1.5(4) ?
C5 C6 C7 C8 -0.4(5) ?
C6 C7 C8 C9 -0.9(5) ?
C7 C8 C9 C10 -177.8(3) ?
C7 C8 C9 C13 1.1(5) ?
C8 C9 C10 C11 -180.0(3) ?
C13 C9 C10 C11 1.1(4) ?
C9 C10 C11 C12 -0.8(5) ?
C13 N1 C12 C11 0.8(4) ?
C10 C11 C12 N1 -0.2(5) ?
C12 N1 C13 C9 -0.5(4) ?
C12 N1 C13 C5 -179.9(2) ?
C10 C9 C13 N1 -0.5(4) ?
C8 C9 C13 N1 -179.5(2) ?
C10 C9 C13 C5 179.0(2) ?
C8 C9 C13 C5 0.0(4) ?
O3 C5 C13 N1 -1.6(3) ?
C6 C5 C13 N1 178.2(2) ?
O3 C5 C13 C9 178.9(2) ?
C6 C5 C13 C9 -1.3(4) ?

loop_
_cod_related_entry_id
_cod_related_entry_database
_cod_related_entry_code
1 ChemSpider 4974064
